data_4078967
loop_
_publ_author_name
'Fern\'andez-Moreira, Vanesa'
'Ortego, M. Lourdes'
'Williams, Catrin F.'
'Coogan, Michael P.'
'Villacampa, M. Dolores'
'Gimeno, M. Concepci\'on'

_publ_section_title
;
 Bioconjugated Rhenium(I) Complexes with Amino Acid Derivatives:
 Synthesis, Photophysical Properties, and Cell Imaging Studies
;
_journal_issue 16
_journal_name_full Organometallics
_journal_page_first 5950
_journal_paper_doi 10.1021/om300610j
_journal_volume 31
_journal_year 2012
_chemical_absolute_configuration syn
_chemical_formula_sum 'C12 H16 N2 O3'
_chemical_formula_weight 236.27
_chemical_name_systematic
; 
 ? 
;
_space_group_IT_number 19
_symmetry_cell_setting orthorhombic
_symmetry_space_group_name_Hall 'P 2ac 2ab'
_symmetry_space_group_name_H-M 'P 21 21 21'
_atom_sites_solution_hydrogens difmap
_atom_sites_solution_primary direct
_atom_sites_solution_secondary difmap
_audit_creation_method SHELXL-97
_cell_angle_alpha 90.00
_cell_angle_beta 90.00
_cell_angle_gamma 90.00
_cell_formula_units_Z 4
_cell_length_a 9.5328(10)
_cell_length_b 10.7889(11)
_cell_length_c 11.9834(12)
_cell_measurement_reflns_used 2623
_cell_measurement_temperature 173(2)
_cell_measurement_theta_max 26.5
_cell_measurement_theta_min 2.5
_cell_volume 1232.5(2)
_computing_cell_refinement 'SAINT+ 6.02 (Bruker AXS, 1999)'
_computing_data_collection 'SMART v. 5.611 (Bruker AXS, 2000)'
_computing_data_reduction 'SAINT+ 6.02 (Bruker AXS, 1999)'
_computing_molecular_graphics 'XP, SHELXTL v. 6.10 (Bruker, 2000)'
_computing_publication_material 'XCIF, SHELXTL v. 6.10 (Bruker, 2000)'
_computing_structure_refinement 'SHELXL-97 (Sheldrick, 1997)'
_computing_structure_solution 'SHELXS-97 (Sheldrick, 1990)'
_diffrn_ambient_temperature 173(2)
_diffrn_detector_area_resol_mean 8.26
_diffrn_measured_fraction_theta_full 1.000
_diffrn_measured_fraction_theta_max 1.000
_diffrn_measurement_device_type 'Bruker SMART APEX CCD system'
_diffrn_measurement_method '\w rotations with narrow frames'
_diffrn_radiation_monochromator graphite
_diffrn_radiation_source 'fine-focus sealed tube'
_diffrn_radiation_type MoK\a
_diffrn_radiation_wavelength 0.71073
_diffrn_reflns_av_R_equivalents 0.0250
_diffrn_reflns_av_sigmaI/netI 0.0293
_diffrn_reflns_limit_h_max 11
_diffrn_reflns_limit_h_min -11
_diffrn_reflns_limit_k_max 13
_diffrn_reflns_limit_k_min -5
_diffrn_reflns_limit_l_max 14
_diffrn_reflns_limit_l_min -14
_diffrn_reflns_number 7189
_diffrn_reflns_theta_full 26.00
_diffrn_reflns_theta_max 26.00
_diffrn_reflns_theta_min 2.54
_exptl_absorpt_coefficient_mu 0.092
_exptl_absorpt_correction_T_max 0.9818
_exptl_absorpt_correction_T_min 0.9782
_exptl_absorpt_correction_type multi-scan
_exptl_absorpt_process_details
;
SADABS; Area-Detector Absorption Correction. Bruker-AXS
within SAINT+ package, v. 6.02 (1999).
;
_exptl_crystal_colour colourless
_exptl_crystal_density_diffrn 1.273
_exptl_crystal_density_method 'not measured'
_exptl_crystal_description prism
_exptl_crystal_F_000 504
_exptl_crystal_size_max 0.24
_exptl_crystal_size_mid 0.24
_exptl_crystal_size_min 0.20
_refine_diff_density_max 0.171
_refine_diff_density_min -0.136
_refine_diff_density_rms 0.032
_refine_ls_extinction_method none
_refine_ls_goodness_of_fit_ref 1.064
_refine_ls_hydrogen_treatment refall
_refine_ls_matrix_type full
_refine_ls_number_parameters 219
_refine_ls_number_reflns 2417
_refine_ls_number_restraints 0
_refine_ls_restrained_S_all 1.064
_refine_ls_R_factor_all 0.0365
_refine_ls_R_factor_gt 0.0333
_refine_ls_shift/su_max 0.000
_refine_ls_shift/su_mean 0.000
_refine_ls_structure_factor_coef Fsqd
_refine_ls_weighting_details 'calc w=1/[\s^2^(Fo^2^)+(0.0372P)^2^+0.1789P] where P=(Fo^2^+2Fc^2^)/3'
_refine_ls_weighting_scheme calc
_refine_ls_wR_factor_gt 0.0758
_refine_ls_wR_factor_ref 0.0775
_reflns_number_gt 2260
_reflns_number_total 2417
_reflns_threshold_expression >2sigma(I)
_cod_data_source_file om300610j_si_001.cif
_cod_data_source_block 'lol140as_Compound L2 in the MS'
_cod_depositor_comments
;
The following automatic conversions were performed:

'_symmetry_cell_setting' value 'Orthorhombic' changed to
'orthorhombic' according to
/home/saulius/struct/CIF-dictionaries/cif_core.dic dictionary named
'cif_core.dic' version 2.4.2 from 2011-04-26.

Automatic conversion script
Id: cif_fix_values 1891 2012-01-12 08:04:46Z andrius 
;
_cod_original_sg_symbol_H-M P2(1)2(1)2(1)
_cod_database_code 4078967

loop_
_symmetry_equiv_pos_as_xyz
'x, y, z'
'-x+1/2, -y, z+1/2'
'-x, y+1/2, -z+1/2'
'x+1/2, -y+1/2, -z'

loop_
_atom_site_label
_atom_site_type_symbol
_atom_site_fract_x
_atom_site_fract_y
_atom_site_fract_z
_atom_site_U_iso_or_equiv
_atom_site_adp_type
_atom_site_occupancy
_atom_site_symmetry_multiplicity
_atom_site_calc_flag
C1 C 0.82099(15) 0.59971(14) 0.33965(12) 0.0198(3) Uani 1 1 d
C2 C 0.87636(17) 0.59011(15) 0.23274(13) 0.0211(3) Uani 1 1 d
H2 H 0.8497(16) 0.5304(16) 0.1836(14) 0.019(4) Uiso 1 1 d
C3 C 0.97206(17) 0.67818(16) 0.19761(13) 0.0243(3) Uani 1 1 d
H3 H 1.0095(16) 0.6721(15) 0.1254(14) 0.019(4) Uiso 1 1 d
N1 N 1.01633(14) 0.77325(13) 0.26006(11) 0.0257(3) Uani 1 1 d
C4 C 0.96086(17) 0.78211(16) 0.36290(14) 0.0259(4) Uani 1 1 d
H4 H 0.9927(17) 0.8485(16) 0.4059(14) 0.021(4) Uiso 1 1 d
C5 C 0.86336(17) 0.69939(15) 0.40489(13) 0.0241(4) Uani 1 1 d
H5 H 0.8262(17) 0.7105(14) 0.4770(14) 0.018(4) Uiso 1 1 d
C6 C 0.71442(15) 0.51067(14) 0.38683(12) 0.0204(3) Uani 1 1 d
O1 O 0.63026(12) 0.54569(11) 0.45752(9) 0.0288(3) Uani 1 1 d
N2 N 0.71699(14) 0.39522(13) 0.34456(10) 0.0210(3) Uani 1 1 d
H6 H 0.794(2) 0.3699(17) 0.3085(15) 0.028(5) Uiso 1 1 d
C7 C 0.61552(16) 0.30265(14) 0.37947(13) 0.0214(3) Uani 1 1 d
H7 H 0.5477(16) 0.3424(15) 0.4252(12) 0.011(4) Uiso 1 1 d
C8 C 0.68538(16) 0.21085(15) 0.45832(12) 0.0223(3) Uani 1 1 d
H8 H 0.596(2) -0.051(2) 0.5475(17) 0.045(6) Uiso 1 1 d
H9 H 0.757(2) -0.003(2) 0.5275(19) 0.044(6) Uiso 1 1 d
H10 H 0.666(2) 0.052(2) 0.6253(18) 0.041(6) Uiso 1 1 d
O2 O 0.79766(12) 0.22515(11) 0.50170(9) 0.0299(3) Uani 1 1 d
O3 O 0.60365(12) 0.11184(11) 0.47586(10) 0.0296(3) Uani 1 1 d
C9 C 0.6618(2) 0.02045(19) 0.55044(17) 0.0357(5) Uani 1 1 d
C10 C 0.54179(16) 0.24069(15) 0.27946(13) 0.0232(3) Uani 1 1 d
H11 H 0.4777(18) 0.1817(16) 0.3129(14) 0.023(4) Uiso 1 1 d
C11 C 0.64382(18) 0.16759(17) 0.20723(14) 0.0265(4) Uani 1 1 d
H12 H 0.696(2) 0.1037(19) 0.2507(16) 0.038(5) Uiso 1 1 d
H13 H 0.5924(19) 0.1235(18) 0.1455(15) 0.033(5) Uiso 1 1 d
H14 H 0.718(2) 0.2234(19) 0.1735(16) 0.039(5) Uiso 1 1 d
C12 C 0.4630(2) 0.33722(18) 0.21060(16) 0.0312(4) Uani 1 1 d
H15 H 0.4188(19) 0.2984(17) 0.1459(16) 0.031(5) Uiso 1 1 d
H16 H 0.529(2) 0.4005(19) 0.1804(15) 0.036(5) Uiso 1 1 d
H17 H 0.389(2) 0.380(2) 0.2546(17) 0.045(6) Uiso 1 1 d

loop_
_atom_site_aniso_label
_atom_site_aniso_U_11
_atom_site_aniso_U_22
_atom_site_aniso_U_33
_atom_site_aniso_U_23
_atom_site_aniso_U_13
_atom_site_aniso_U_12
C1 0.0177(7) 0.0179(8) 0.0240(7) 0.0006(6) -0.0020(6) 0.0036(7)
C2 0.0237(7) 0.0180(8) 0.0216(7) -0.0031(7) -0.0024(6) 0.0003(7)
C3 0.0249(8) 0.0276(9) 0.0204(7) 0.0012(7) 0.0002(7) 0.0019(7)
N1 0.0252(7) 0.0224(7) 0.0295(7) 0.0025(6) -0.0024(6) -0.0008(6)
C4 0.0265(9) 0.0214(8) 0.0299(8) -0.0038(8) -0.0047(7) -0.0018(7)
C5 0.0258(8) 0.0251(9) 0.0215(7) -0.0036(7) 0.0007(7) 0.0016(7)
C6 0.0226(7) 0.0202(8) 0.0185(7) -0.0010(6) -0.0010(7) 0.0030(6)
O1 0.0308(6) 0.0250(6) 0.0306(6) -0.0052(5) 0.0105(5) -0.0024(5)
N2 0.0217(7) 0.0185(7) 0.0227(6) -0.0007(6) 0.0042(6) -0.0009(6)
C7 0.0199(7) 0.0207(8) 0.0237(7) -0.0017(6) 0.0052(6) 0.0014(7)
C8 0.0219(8) 0.0236(9) 0.0212(7) -0.0023(6) 0.0053(6) 0.0010(7)
O2 0.0259(6) 0.0340(7) 0.0297(6) 0.0050(5) -0.0032(5) -0.0029(5)
O3 0.0278(6) 0.0256(6) 0.0355(6) 0.0091(5) -0.0039(5) -0.0034(5)
C9 0.0363(10) 0.0306(11) 0.0404(11) 0.0135(9) -0.0017(9) -0.0003(9)
C10 0.0223(8) 0.0216(9) 0.0258(7) 0.0018(7) -0.0011(6) -0.0031(7)
C11 0.0287(9) 0.0241(9) 0.0266(8) -0.0043(7) -0.0024(8) -0.0019(8)
C12 0.0299(9) 0.0288(10) 0.0348(9) 0.0028(8) -0.0067(8) 0.0013(8)

loop_
_atom_type_symbol
_atom_type_description
_atom_type_scat_dispersion_real
_atom_type_scat_dispersion_imag
_atom_type_scat_source
C C 0.0033 0.0016 'International Tables Vol C Tables 4.2.6.8 and 6.1.1.4'
H H 0.0000 0.0000 'International Tables Vol C Tables 4.2.6.8 and 6.1.1.4'
N N 0.0061 0.0033 'International Tables Vol C Tables 4.2.6.8 and 6.1.1.4'
O O 0.0106 0.0060 'International Tables Vol C Tables 4.2.6.8 and 6.1.1.4'

loop_
_geom_angle_atom_site_label_1
_geom_angle_atom_site_label_2
_geom_angle_atom_site_label_3
_geom_angle
C2 C1 C5 117.77(14)
C2 C1 C6 123.65(14)
C5 C1 C6 118.54(13)
C3 C2 C1 118.70(15)
N1 C3 C2 124.36(14)
C3 N1 C4 116.31(14)
N1 C4 C5 123.49(16)
C4 C5 C1 119.34(15)
O1 C6 N2 123.88(14)
O1 C6 C1 120.23(14)
N2 C6 C1 115.88(13)
C6 N2 C7 121.09(13)
N2 C7 C8 109.57(13)
N2 C7 C10 112.20(12)
C8 C7 C10 113.57(13)
O2 C8 O3 123.63(15)
O2 C8 C7 125.13(15)
O3 C8 C7 111.22(13)
C8 O3 C9 114.80(13)
C11 C10 C12 111.14(14)
C11 C10 C7 112.05(13)
C12 C10 C7 110.41(13)

loop_
_geom_bond_atom_site_label_1
_geom_bond_atom_site_label_2
_geom_bond_distance
C1 C2 1.389(2)
C1 C5 1.390(2)
C1 C6 1.508(2)
C2 C3 1.383(2)
C3 N1 1.338(2)
N1 C4 1.344(2)
C4 C5 1.383(2)
C6 O1 1.2263(18)
C6 N2 1.345(2)
N2 C7 1.452(2)
C7 C8 1.522(2)
C7 C10 1.542(2)
C8 O2 1.1998(19)
C8 O3 1.339(2)
O3 C9 1.441(2)
C10 C11 1.522(2)
C10 C12 1.526(2)

loop_
_geom_hbond_atom_site_label_D
_geom_hbond_atom_site_label_H
_geom_hbond_atom_site_label_A
_geom_hbond_distance_DH
_geom_hbond_distance_HA
_geom_hbond_distance_DA
_geom_hbond_angle_DHA
_geom_hbond_site_symmetry_A
N2 H6 N1 0.89(2) 2.24(2) 3.1251(19) 168.6(16) 3_745
